data_2104669
loop_
_publ_author_name
'Baikie, Tom'
'Pramana, Stevin S.'
'Ferraris, Cristiano'
'Huang, Yizhong'
'Kendrick, Emma'
'Knight, Kevin S.'
'Ahmad, Zahara'
'White, T. J.'

_publ_section_title
;
 Polysomatic apatites
;
_journal_coeditor_code BK5091
_journal_issue 1
_journal_name_full 'Acta Crystallographica Section B'
_journal_page_first 1
_journal_page_last 16
_journal_paper_doi 10.1107/S0108768109053981
_journal_volume 66
_journal_year 2010
_chemical_formula_sum 'Ca8 Cl3.8 O42.1 Pb12 Si12'
_chemical_formula_weight 3952.35
_space_group_IT_number 176
_symmetry_cell_setting hexagonal
_symmetry_space_group_name_Hall '-P 6c'
_symmetry_space_group_name_H-M 'P 63/m'
_cell_angle_alpha 90
_cell_angle_beta 90
_cell_angle_gamma 120
_cell_formula_units_Z 1
_cell_length_a 10.08980(10)
_cell_length_b 10.08980(10)
_cell_length_c 13.25060(10)
_cell_volume 1168.238(19)
_diffrn_ambient_temperature 298
_diffrn_measurement_device_type 'ISIS HRPD'
_diffrn_radiation_probe neutron
_diffrn_radiation_type neutron
_pd_meas_number_of_points 4540
_pd_meas_scan_method tof
_pd_proc_ls_prof_R_factor 0.070
_pd_proc_ls_prof_wR_expected 0.017
_pd_proc_ls_prof_wR_factor 0.059
_pd_spec_mounting 'vanadium can with He exchange gas'
_pd_spec_mount_mode transmission
_pd_spec_shape cylinder
_refine_ls_goodness_of_fit_all 3.4
_refine_ls_number_parameters 71
_refine_ls_number_restraints 0
_reflns_number_total 725
_cod_data_source_file bk5091.cif
_cod_data_source_block Ca8Pb12Si12O42Cl3.8O0.1
_cod_depositor_comments
;
 Adding the _chemical_formula_sum data item after consulting the original
 publication.

 Antanas Vaitkus,
 2017-08-07
;
_cod_original_cell_volume 1168.240(10)
_cod_original_sg_symbol_H-M P63/m
_cod_database_code 2104669

loop_
_symmetry_equiv_pos_site_id
_symmetry_equiv_pos_as_xyz
1 '-x, -y, -z'
2 '-x, -y, z+1/2'
3 '-x+y, -x, -z+1/2'
4 '-x+y, -x, z'
5 '-y, x-y, -z+1/2'
6 '-y, x-y, z'
7 'y, -x+y, -z'
8 'y, -x+y, z+1/2'
9 'x-y, x, -z'
10 'x-y, x, z+1/2'
11 'x, y, -z+1/2'
12 'x, y, z'

loop_
_atom_site_type_symbol
_atom_site_label
_atom_site_fract_x
_atom_site_fract_y
_atom_site_fract_z
_atom_site_U_iso_or_equiv
_atom_site_occupancy
Ca2+ Ca1 0.3333 0.6667 0.9953(6) 0.020(2) 1.
Ca2+ Ca2 0.3333 0.6667 0.25 0.025(2) 1.
Ca2+ Ca3 0.6667 0.3333 0.25 0.015(2) 1.
Pb2+ Pb1 0.2475(2) 0.2660(2) 0.10850(10) 0.027(3) 1.
Si4+ Si1 0.0253(4) 0.4185(4) 0.3639(3) 0.025(2) 1.
O2- O1 0.0774(4) 0.3300(4) 0.4442(2) 0.025(2) 1.
O2- O2 0.8606(3) 0.3956(3) 0.6206(2) 0.026(3) 1.
O2- O3 0.8508(3) 0.3702(3) 0.3709(2) 0.024(2) 1.
O2- O4 0.0718(5) 0.3825(5) 0.25 0.027(3) 1.
Cl1- Cl1 0 0 0.2420(10) 0.021(2) 0.450(10)
Cl1- Cl2 0 0 -0.0090(10) 0.027(2) 0.50(10)
O2- O5 0 0 0.181(6) 0.025 0.025
